data_7037334
loop_
_publ_author_name
'Honacker, Christian'
'Qu, Zheng-Wang'
'Tannert, Jens'
'Layh, Marcus'
'Hepp, Alexander'
'Grimme, Stefan'
'Uhl, Werner'

_publ_section_title
;
 Functionalized alkynyl-chlorogermanes: hydrometallation, Ge-Cl bond
 activation, Ge-H bond formation and chlorine-tert-butyl exchange via a
 transient germyl cation.
;
_journal_issue 14
_journal_name_full 'Dalton transactions (Cambridge, England : 2003)'
_journal_page_first 6159
_journal_page_last 6174
_journal_paper_doi 10.1039/c5dt03918e
_journal_volume 45
_journal_year 2016
_chemical_formula_sum 'C38 H63 Al F Ge'
_chemical_formula_weight 638.45
_chemical_name_systematic
;
 ?
;
_chemical_properties_physical 'Air-sensitive, Hygroscopic'
_space_group_crystal_system triclinic
_space_group_IT_number 2
_space_group_name_Hall '-P 1'
_space_group_name_H-M_alt 'P -1'
_symmetry_space_group_name_Hall '-P 1'
_symmetry_space_group_name_H-M 'P -1'
_atom_sites_solution_hydrogens mixed
_audit_creation_method SHELXL-2014
_audit_update_record
;
2015-09-30 deposited with the CCDC.
2015-11-19 downloaded from the CCDC.
;
_cell_angle_alpha 103.3850(10)
_cell_angle_beta 104.9040(10)
_cell_angle_gamma 94.4040(10)
_cell_formula_units_Z 2
_cell_length_a 10.2946(2)
_cell_length_b 11.2323(2)
_cell_length_c 17.7822(3)
_cell_measurement_reflns_used 9914
_cell_measurement_temperature 120(2)
_cell_measurement_theta_max 28.265
_cell_measurement_theta_min 2.589
_cell_volume 1912.61(6)
_computing_cell_refinement 'Bruker SAINT+'
_computing_data_collection 'Bruker SMART'
_computing_data_reduction 'Bruker SHELXTL'
_computing_molecular_graphics 'Bruker SHELXTL'
_computing_publication_material 'Bruker SHELXTL'
_computing_structure_refinement 'SHELXL-2013 (Sheldrick, 2013)'
_computing_structure_solution 'SHELXS-2013 (Sheldrick, 2013)'
_diffrn_ambient_temperature 120(2)
_diffrn_measured_fraction_theta_full 0.997
_diffrn_measured_fraction_theta_max 0.995
_diffrn_measurement_device_type 'CCD area detector'
_diffrn_measurement_method 'omega scans'
_diffrn_radiation_type MoK\a
_diffrn_radiation_wavelength 0.71073
_diffrn_reflns_av_R_equivalents 0.0337
_diffrn_reflns_av_unetI/netI 0.0347
_diffrn_reflns_Laue_measured_fraction_full 0.997
_diffrn_reflns_Laue_measured_fraction_max 0.995
_diffrn_reflns_limit_h_max 13
_diffrn_reflns_limit_h_min -13
_diffrn_reflns_limit_k_max 14
_diffrn_reflns_limit_k_min -14
_diffrn_reflns_limit_l_max 23
_diffrn_reflns_limit_l_min -23
_diffrn_reflns_number 30166
_diffrn_reflns_point_group_measured_fraction_full 0.997
_diffrn_reflns_point_group_measured_fraction_max 0.995
_diffrn_reflns_theta_full 25.242
_diffrn_reflns_theta_max 28.306
_diffrn_reflns_theta_min 2.906
_diffrn_source microsource
_exptl_absorpt_coefficient_mu 0.851
_exptl_absorpt_correction_T_max 0.7457
_exptl_absorpt_correction_T_min 0.6162
_exptl_absorpt_correction_type empirical
_exptl_absorpt_process_details SADABS
_exptl_crystal_colour colourless
_exptl_crystal_density_diffrn 1.109
_exptl_crystal_description plate
_exptl_crystal_F_000 690
_exptl_crystal_size_max 0.290
_exptl_crystal_size_mid 0.240
_exptl_crystal_size_min 0.100
_refine_diff_density_max 0.845
_refine_diff_density_min -0.540
_refine_diff_density_rms 0.062
_refine_ls_extinction_method none
_refine_ls_goodness_of_fit_ref 1.033
_refine_ls_hydrogen_treatment mixed
_refine_ls_matrix_type full
_refine_ls_number_parameters 422
_refine_ls_number_reflns 9462
_refine_ls_number_restraints 61
_refine_ls_restrained_S_all 1.053
_refine_ls_R_factor_all 0.0469
_refine_ls_R_factor_gt 0.0382
_refine_ls_shift/su_max 0.001
_refine_ls_shift/su_mean 0.000
_refine_ls_structure_factor_coef Fsqd
_refine_ls_weighting_details 'w=1/[\s^2^(Fo^2^)+(0.0478P)^2^+1.2107P] where P=(Fo^2^+2Fc^2^)/3'
_refine_ls_weighting_scheme calc
_refine_ls_wR_factor_gt 0.0945
_refine_ls_wR_factor_ref 0.0985
_reflns_Friedel_coverage 0.000
_reflns_number_gt 8255
_reflns_number_total 9462
_reflns_threshold_expression 'I > 2\s(I)'
_cod_data_source_file c5dt03918e2.cif
_cod_data_source_block sad
_cod_depositor_comments 'Adding full bibliography for 7037325--7037335.cif.'
_cod_database_code 7037334
_shelx_space_group_comment
;
The symmetry employed for this shelxl refinement is uniquely defined
by the following loop, which should always be used as a source of
symmetry information in preference to the above space-group names.
They are only intended as comments.
;
_shelx_estimated_absorpt_t_min 0.790
_shelx_estimated_absorpt_t_max 0.920
_shelxl_version_number 2014-3

loop_
_space_group_symop_operation_xyz
'x, y, z'
'-x, -y, -z'

loop_
_atom_site_label
_atom_site_type_symbol
_atom_site_fract_x
_atom_site_fract_y
_atom_site_fract_z
_atom_site_U_iso_or_equiv
_atom_site_adp_type
_atom_site_occupancy
_atom_site_site_symmetry_order
_atom_site_calc_flag
_atom_site_refinement_flags_posn
_atom_site_refinement_flags_adp
_atom_site_refinement_flags_occupancy
_atom_site_disorder_assembly
_atom_site_disorder_group
Ge1 Ge 0.42594(2) 0.48351(2) 0.27465(2) 0.01877(6) Uani 1 1 d . . . . .
H1 H 0.359(2) 0.494(2) 0.3358(14) 0.036(6) Uiso 1 1 d . . . . .
C11 C 0.48541(19) 0.31952(18) 0.26566(10) 0.0235(4) Uani 1 1 d . . . . .
C12 C 0.53584(19) 0.22599(18) 0.26653(10) 0.0234(4) Uani 1 1 d . . . . .
C13 C 0.6058(2) 0.11743(18) 0.27551(11) 0.0274(4) Uani 1 1 d . . . . .
C14 C 0.6731(3) 0.0781(3) 0.20839(14) 0.0472(6) Uani 1 1 d . . . . .
H14A H 0.6038 0.0563 0.1561 0.057 Uiso 1 1 calc R U . . .
H14B H 0.7183 0.0061 0.2155 0.057 Uiso 1 1 calc R U . . .
H14C H 0.7402 0.1464 0.2105 0.057 Uiso 1 1 calc R U . . .
C15 C 0.5050(3) 0.0100(3) 0.2739(2) 0.0649(9) Uani 1 1 d . . . . .
H15A H 0.4609 0.0356 0.3166 0.078 Uiso 1 1 calc R U . . .
H15B H 0.5529 -0.0599 0.2826 0.078 Uiso 1 1 calc R U . . .
H15C H 0.4360 -0.0149 0.2214 0.078 Uiso 1 1 calc R U . . .
C16 C 0.7145(3) 0.1558(3) 0.35667(15) 0.0610(9) Uani 1 1 d . . . . .
H16A H 0.7830 0.2208 0.3559 0.073 Uiso 1 1 calc R U . . .
H16B H 0.7578 0.0841 0.3667 0.073 Uiso 1 1 calc R U . . .
H16C H 0.6724 0.1872 0.3995 0.073 Uiso 1 1 calc R U . . .
C21 C 0.59003(18) 0.60735(16) 0.31103(9) 0.0201(3) Uani 1 1 d . . . . .
C22 C 0.6197(2) 0.70097(18) 0.38397(10) 0.0263(4) Uani 1 1 d . . . . .
C221 C 0.5259(3) 0.7155(2) 0.43837(13) 0.0432(6) Uani 1 1 d D U . . .
H221 H 0.4378 0.6757 0.4040 0.052 Uiso 1 1 calc R U . A 1
C222 C 0.5099(9) 0.8531(5) 0.4682(6) 0.049(2) Uani 0.499(13) 1 d D U P B 1
H22A H 0.4374 0.8585 0.4931 0.058 Uiso 0.499(13) 1 calc R U P B 1
H22B H 0.4894 0.8890 0.4233 0.058 Uiso 0.499(13) 1 calc R U P B 1
H22C H 0.5930 0.8970 0.5067 0.058 Uiso 0.499(13) 1 calc R U P B 1
C223 C 0.5580(7) 0.6504(7) 0.5014(4) 0.0462(17) Uani 0.499(13) 1 d D U P B 1
H22D H 0.5596 0.5648 0.4775 0.055 Uiso 0.499(13) 1 calc R U P B 1
H22E H 0.4901 0.6569 0.5298 0.055 Uiso 0.499(13) 1 calc R U P B 1
H22F H 0.6453 0.6866 0.5383 0.055 Uiso 0.499(13) 1 calc R U P B 1
C22A C 0.4648(15) 0.8304(11) 0.4455(7) 0.099(4) Uani 0.501(13) 1 d D U P B 2
H22G H 0.5335 0.8994 0.4765 0.119 Uiso 0.501(13) 1 calc R U P B 2
H22H H 0.3949 0.8256 0.4719 0.119 Uiso 0.501(13) 1 calc R U P B 2
H22I H 0.4262 0.8412 0.3927 0.119 Uiso 0.501(13) 1 calc R U P B 2
C22B C 0.6094(11) 0.7173(13) 0.5268(4) 0.079(3) Uani 0.501(13) 1 d D U P B 2
H22J H 0.6690 0.7943 0.5511 0.095 Uiso 0.501(13) 1 calc R U P B 2
H22K H 0.6620 0.6502 0.5248 0.095 Uiso 0.501(13) 1 calc R U P B 2
H22L H 0.5478 0.7083 0.5582 0.095 Uiso 0.501(13) 1 calc R U P B 2
C23 C 0.7380(2) 0.78427(18) 0.40731(10) 0.0276(4) Uani 1 1 d . . . . .
H23 H 0.7576 0.8462 0.4568 0.033 Uiso 1 1 calc R U . . .
C24 C 0.8293(2) 0.78129(18) 0.36161(10) 0.0256(4) Uani 1 1 d . . . . .
C241 C 0.9590(2) 0.8733(2) 0.39220(12) 0.0331(4) Uani 1 1 d . . . . .
H241 H 0.9406 0.9482 0.4288 0.040 Uiso 1 1 calc R U . . .
C242 C 1.0039(3) 0.9161(2) 0.32725(14) 0.0437(5) Uani 1 1 d . . . . .
H24A H 1.0787 0.9848 0.3522 0.052 Uiso 1 1 calc R U . . .
H24B H 0.9275 0.9436 0.2932 0.052 Uiso 1 1 calc R U . . .
H24C H 1.0345 0.8475 0.2942 0.052 Uiso 1 1 calc R U . . .
C243 C 1.0724(3) 0.8232(3) 0.44245(19) 0.0634(8) Uani 1 1 d . . . . .
H24D H 1.0976 0.7525 0.4080 0.076 Uiso 1 1 calc R U . . .
H24E H 1.0420 0.7965 0.4846 0.076 Uiso 1 1 calc R U . . .
H24F H 1.1514 0.8879 0.4674 0.076 Uiso 1 1 calc R U . . .
C25 C 0.79753(19) 0.68969(18) 0.28927(10) 0.0256(4) Uani 1 1 d . . . . .
H25 H 0.8578 0.6861 0.2566 0.031 Uiso 1 1 calc R U . . .
C26 C 0.68035(18) 0.60309(17) 0.26324(9) 0.0215(3) Uani 1 1 d . . . . .
C261 C 0.65476(19) 0.50739(18) 0.18290(9) 0.0230(4) Uani 1 1 d . . . . .
H261 H 0.5661 0.4545 0.1725 0.028 Uiso 1 1 calc R U . . .
C262 C 0.6430(2) 0.5695(2) 0.11378(11) 0.0343(5) Uani 1 1 d . . . . .
H26A H 0.5703 0.6211 0.1124 0.041 Uiso 1 1 calc R U . . .
H26B H 0.6221 0.5060 0.0625 0.041 Uiso 1 1 calc R U . . .
H26C H 0.7293 0.6213 0.1221 0.041 Uiso 1 1 calc R U . . .
C263 C 0.7647(2) 0.4234(2) 0.18483(12) 0.0315(4) Uani 1 1 d . . . . .
H26D H 0.8531 0.4733 0.1958 0.038 Uiso 1 1 calc R U . . .
H26E H 0.7443 0.3622 0.1326 0.038 Uiso 1 1 calc R U . . .
H26F H 0.7672 0.3808 0.2273 0.038 Uiso 1 1 calc R U . . .
C31 C 0.29857(18) 0.43619(16) 0.16771(10) 0.0196(3) Uani 1 1 d . . . . .
Al1 Al 0.28313(5) 0.25290(5) 0.14359(3) 0.01875(11) Uani 1 1 d . . . . .
C41 C 0.1361(2) 0.18087(18) 0.18155(11) 0.0269(4) Uani 1 1 d . . . . .
C42 C 0.0039(3) 0.1905(4) 0.1201(2) 0.0791(12) Uani 1 1 d . . . . .
H42A H 0.0046 0.1466 0.0658 0.095 Uiso 1 1 calc R U . . .
H42B H -0.0030 0.2777 0.1224 0.095 Uiso 1 1 calc R U . . .
H42C H -0.0741 0.1534 0.1331 0.095 Uiso 1 1 calc R U . . .
C43 C 0.1329(4) 0.2520(3) 0.26314(19) 0.0838(13) Uani 1 1 d . . . . .
H43A H 0.0492 0.2222 0.2738 0.101 Uiso 1 1 calc R U . . .
H43B H 0.1360 0.3401 0.2650 0.101 Uiso 1 1 calc R U . . .
H43C H 0.2116 0.2403 0.3041 0.101 Uiso 1 1 calc R U . . .
C44 C 0.1309(4) 0.0456(3) 0.1787(2) 0.0702(10) Uani 1 1 d . . . . .
H44A H 0.2136 0.0328 0.2162 0.084 Uiso 1 1 calc R U . . .
H44B H 0.1244 -0.0020 0.1239 0.084 Uiso 1 1 calc R U . . .
H44C H 0.0514 0.0179 0.1943 0.084 Uiso 1 1 calc R U . . .
C51 C 0.32028(19) 0.16428(16) 0.04208(10) 0.0217(3) Uani 1 1 d . . . . .
C52 C 0.3178(3) 0.02474(18) 0.02926(12) 0.0367(5) Uani 1 1 d . . . . .
H52A H 0.3317 -0.0111 -0.0233 0.044 Uiso 1 1 calc R U . . .
H52B H 0.2297 -0.0126 0.0310 0.044 Uiso 1 1 calc R U . . .
H52C H 0.3904 0.0084 0.0719 0.044 Uiso 1 1 calc R U . . .
C53 C 0.2057(2) 0.1870(2) -0.02574(12) 0.0356(5) Uani 1 1 d . . . . .
H53A H 0.2185 0.1476 -0.0781 0.043 Uiso 1 1 calc R U . . .
H53B H 0.2080 0.2761 -0.0197 0.043 Uiso 1 1 calc R U . . .
H53C H 0.1178 0.1517 -0.0226 0.043 Uiso 1 1 calc R U . . .
C54 C 0.4542(2) 0.21980(19) 0.03380(11) 0.0290(4) Uani 1 1 d . . . . .
H54A H 0.5299 0.2051 0.0753 0.035 Uiso 1 1 calc R U . . .
H54B H 0.4557 0.3090 0.0404 0.035 Uiso 1 1 calc R U . . .
H54C H 0.4631 0.1810 -0.0196 0.035 Uiso 1 1 calc R U . . .
C32 C 0.22339(19) 0.50148(16) 0.12375(10) 0.0226(4) Uani 1 1 d . . . . .
H32 H 0.1691 0.4528 0.0725 0.027 Uiso 1 1 calc R U . . .
C33 C 0.2069(2) 0.63738(17) 0.13892(11) 0.0261(4) Uani 1 1 d . . . . .
C34 C 0.2426(3) 0.6870(3) 0.07255(19) 0.0578(8) Uani 1 1 d . . . . .
H34A H 0.3384 0.6822 0.0756 0.069 Uiso 1 1 calc R U . . .
H34B H 0.2267 0.7733 0.0796 0.069 Uiso 1 1 calc R U . . .
H34C H 0.1855 0.6373 0.0198 0.069 Uiso 1 1 calc R U . . .
C35 C 0.0570(2) 0.6454(2) 0.13236(15) 0.0407(5) Uani 1 1 d . . . . .
H35A H 0.0009 0.5946 0.0797 0.049 Uiso 1 1 calc R U . . .
H35B H 0.0413 0.7316 0.1381 0.049 Uiso 1 1 calc R U . . .
H35C H 0.0325 0.6152 0.1751 0.049 Uiso 1 1 calc R U . . .
C36 C 0.2907(3) 0.71429(19) 0.22159(15) 0.0461(6) Uani 1 1 d . . . . .
H36A H 0.2679 0.6794 0.2630 0.055 Uiso 1 1 calc R U . . .
H36B H 0.2708 0.7995 0.2292 0.055 Uiso 1 1 calc R U . . .
H36C H 0.3875 0.7138 0.2260 0.055 Uiso 1 1 calc R U . . .
C01 C 1.1198(4) 0.5098(4) 0.4841(3) 0.0850(12) Uani 1 1 d . . . . .
C02 C 0.9995(4) 0.4984(3) 0.4243(2) 0.0764(10) Uani 1 1 d . . . . .
C03 C 0.8793(4) 0.4902(3) 0.4403(2) 0.0759(11) Uani 1 1 d . . . . .
H03 H 0.7958 0.4846 0.3993 0.091 Uiso 1 1 calc R U . . .
F01 F 1.2386(5) 0.5322(7) 0.4720(4) 0.129(2) Uani 0.5 1 d . . P . .
F02 F 1.0102(6) 0.5095(5) 0.3578(2) 0.113(2) Uani 0.5 1 d . . P . .
H01A H 1.2055 0.5206 0.4722 0.136 Uiso 0.5 1 d . U P . .
H02A H 1.0009 0.4947 0.3699 0.136 Uiso 0.5 1 d . U P . .

loop_
_atom_site_aniso_label
_atom_site_aniso_U_11
_atom_site_aniso_U_22
_atom_site_aniso_U_33
_atom_site_aniso_U_23
_atom_site_aniso_U_13
_atom_site_aniso_U_12
Ge1 0.02015(10) 0.02000(10) 0.01828(9) 0.00553(6) 0.00837(6) 0.00387(7)
C11 0.0241(9) 0.0275(9) 0.0233(8) 0.0120(7) 0.0089(6) 0.0050(8)
C12 0.0228(9) 0.0286(10) 0.0211(7) 0.0104(7) 0.0066(6) 0.0044(8)
C13 0.0301(10) 0.0289(10) 0.0280(8) 0.0133(7) 0.0087(7) 0.0127(8)
C14 0.0573(16) 0.0552(15) 0.0421(12) 0.0191(11) 0.0234(11) 0.0338(13)
C15 0.0607(19) 0.0422(16) 0.116(3) 0.0458(17) 0.0417(18) 0.0207(14)
C16 0.0653(19) 0.0675(18) 0.0390(12) 0.0050(12) -0.0062(12) 0.0420(16)
C21 0.0207(9) 0.0207(8) 0.0181(7) 0.0044(6) 0.0049(6) 0.0024(7)
C22 0.0308(10) 0.0270(10) 0.0221(8) 0.0036(7) 0.0115(7) 0.0045(8)
C221 0.0472(14) 0.0421(13) 0.0362(10) -0.0098(9) 0.0268(10) -0.0069(10)
C222 0.054(5) 0.033(3) 0.061(5) -0.004(2) 0.034(3) 0.003(3)
C223 0.045(4) 0.064(4) 0.037(3) 0.019(3) 0.022(2) 0.003(3)
C22A 0.101(9) 0.181(9) 0.048(5) 0.042(5) 0.044(5) 0.100(8)
C22B 0.111(7) 0.110(8) 0.066(4) 0.059(5) 0.067(4) 0.066(6)
C23 0.0314(11) 0.0258(9) 0.0204(8) -0.0011(7) 0.0054(7) 0.0015(8)
C24 0.0241(10) 0.0264(10) 0.0225(8) 0.0040(7) 0.0029(7) 0.0002(8)
C241 0.0290(11) 0.0329(11) 0.0283(9) -0.0011(8) 0.0029(7) -0.0040(9)
C242 0.0331(13) 0.0450(14) 0.0470(12) 0.0102(10) 0.0073(9) -0.0104(11)
C243 0.0359(15) 0.070(2) 0.0690(18) 0.0319(15) -0.0185(12) -0.0126(14)
C25 0.0217(9) 0.0327(10) 0.0206(8) 0.0036(7) 0.0069(6) -0.0006(8)
C26 0.0216(9) 0.0259(9) 0.0158(7) 0.0047(6) 0.0043(6) 0.0027(7)
C261 0.0227(9) 0.0283(9) 0.0161(7) 0.0013(6) 0.0078(6) -0.0020(7)
C262 0.0404(12) 0.0410(12) 0.0184(8) 0.0063(7) 0.0071(7) -0.0032(10)
C263 0.0279(11) 0.0326(11) 0.0312(9) 0.0005(8) 0.0111(8) 0.0029(9)
C31 0.0195(9) 0.0174(8) 0.0224(7) 0.0043(6) 0.0075(6) 0.0030(7)
Al1 0.0201(3) 0.0153(2) 0.0225(2) 0.00519(18) 0.00840(19) 0.0036(2)
C41 0.0240(10) 0.0250(9) 0.0347(9) 0.0079(7) 0.0139(7) 0.0014(8)
C42 0.0251(14) 0.133(3) 0.102(3) 0.073(2) 0.0209(15) 0.0074(17)
C43 0.087(2) 0.086(2) 0.0642(18) -0.0300(16) 0.0603(18) -0.052(2)
C44 0.081(2) 0.0329(14) 0.130(3) 0.0326(16) 0.077(2) 0.0112(15)
C51 0.0247(9) 0.0177(8) 0.0221(7) 0.0037(6) 0.0070(6) 0.0029(7)
C52 0.0578(15) 0.0205(10) 0.0340(10) 0.0031(7) 0.0201(9) 0.0072(10)
C53 0.0335(12) 0.0402(12) 0.0276(9) 0.0040(8) 0.0026(8) 0.0084(10)
C54 0.0304(11) 0.0306(10) 0.0266(8) 0.0038(7) 0.0131(7) 0.0025(8)
C32 0.0224(9) 0.0190(8) 0.0251(8) 0.0045(6) 0.0052(6) 0.0037(7)
C33 0.0255(10) 0.0194(9) 0.0345(9) 0.0096(7) 0.0071(7) 0.0068(8)
C34 0.084(2) 0.0417(14) 0.0791(19) 0.0385(14) 0.0517(17) 0.0304(15)
C35 0.0293(12) 0.0329(12) 0.0536(13) 0.0029(9) 0.0060(9) 0.0124(10)
C36 0.0427(14) 0.0167(10) 0.0599(14) 0.0001(9) -0.0108(11) 0.0081(9)
C01 0.052(2) 0.082(3) 0.134(4) 0.055(2) 0.020(2) 0.0289(19)
C02 0.086(3) 0.069(2) 0.077(2) 0.0336(18) 0.0089(19) 0.034(2)
C03 0.057(2) 0.063(2) 0.092(3) 0.0278(18) -0.0157(17) 0.0183(17)
F01 0.090(4) 0.211(6) 0.131(4) 0.078(4) 0.059(3) 0.092(4)
F02 0.155(5) 0.127(4) 0.049(2) 0.005(2) 0.009(2) 0.089(4)

loop_
_atom_type_symbol
_atom_type_description
_atom_type_scat_dispersion_real
_atom_type_scat_dispersion_imag
_atom_type_scat_source
C C 0.0033 0.0016 'International Tables Vol C Tables 4.2.6.8 and 6.1.1.4'
H H 0.0000 0.0000 'International Tables Vol C Tables 4.2.6.8 and 6.1.1.4'
Ge Ge 0.1547 1.8001 'International Tables Vol C Tables 4.2.6.8 and 6.1.1.4'
Al Al 0.0645 0.0514 'International Tables Vol C Tables 4.2.6.8 and 6.1.1.4'
F F 0.0171 0.0103 'International Tables Vol C Tables 4.2.6.8 and 6.1.1.4'

loop_
_geom_angle_atom_site_label_1
_geom_angle_atom_site_label_2
_geom_angle_atom_site_label_3
_geom_angle
_geom_angle_site_symmetry_1
_geom_angle_site_symmetry_3
C31 Ge1 C21 125.96(7) . .
C31 Ge1 C11 93.98(7) . .
C21 Ge1 C11 107.47(8) . .
C31 Ge1 H1 111.9(10) . .
C21 Ge1 H1 110.2(10) . .
C11 Ge1 H1 103.6(10) . .
C12 C11 Ge1 172.43(17) . .
C12 C11 Al1 103.23(14) . .
Ge1 C11 Al1 84.12(6) . .
C11 C12 C13 174.51(19) . .
C12 C13 C15 110.05(18) . .
C12 C13 C16 107.23(17) . .
C15 C13 C16 109.8(2) . .
C12 C13 C14 110.95(16) . .
C15 C13 C14 109.4(2) . .
C16 C13 C14 109.3(2) . .
C13 C14 H14A 109.5 . .
C13 C14 H14B 109.5 . .
H14A C14 H14B 109.5 . .
C13 C14 H14C 109.5 . .
H14A C14 H14C 109.5 . .
H14B C14 H14C 109.5 . .
C13 C15 H15A 109.5 . .
C13 C15 H15B 109.5 . .
H15A C15 H15B 109.5 . .
C13 C15 H15C 109.5 . .
H15A C15 H15C 109.5 . .
H15B C15 H15C 109.5 . .
C13 C16 H16A 109.5 . .
C13 C16 H16B 109.5 . .
H16A C16 H16B 109.5 . .
C13 C16 H16C 109.5 . .
H16A C16 H16C 109.5 . .
H16B C16 H16C 109.5 . .
C26 C21 C22 119.00(17) . .
C26 C21 Ge1 119.33(12) . .
C22 C21 Ge1 121.67(13) . .
C23 C22 C21 119.15(17) . .
C23 C22 C221 118.05(16) . .
C21 C22 C221 122.80(18) . .
C223 C221 C22 114.0(3) . .
C22A C221 C22 114.7(6) . .
C223 C221 C222 114.8(4) . .
C22 C221 C222 111.0(4) . .
C22A C221 C22B 106.1(5) . .
C22 C221 C22B 109.3(3) . .
C223 C221 H221 105.3 . .
C22 C221 H221 105.3 . .
C222 C221 H221 105.3 . .
C221 C222 H22A 109.5 . .
C221 C222 H22B 109.5 . .
H22A C222 H22B 109.5 . .
C221 C222 H22C 109.5 . .
H22A C222 H22C 109.5 . .
H22B C222 H22C 109.5 . .
C221 C223 H22D 109.5 . .
C221 C223 H22E 109.5 . .
H22D C223 H22E 109.5 . .
C221 C223 H22F 109.5 . .
H22D C223 H22F 109.5 . .
H22E C223 H22F 109.5 . .
C221 C22A H22G 109.5 . .
C221 C22A H22H 109.5 . .
H22G C22A H22H 109.5 . .
C221 C22A H22I 109.5 . .
H22G C22A H22I 109.5 . .
H22H C22A H22I 109.5 . .
C221 C22B H22J 109.5 . .
C221 C22B H22K 109.5 . .
H22J C22B H22K 109.5 . .
C221 C22B H22L 109.5 . .
H22J C22B H22L 109.5 . .
H22K C22B H22L 109.5 . .
C22 C23 C24 122.93(16) . .
C22 C23 H23 118.5 . .
C24 C23 H23 118.5 . .
C23 C24 C25 117.20(18) . .
C23 C24 C241 120.00(16) . .
C25 C24 C241 122.78(17) . .
C242 C241 C243 110.5(2) . .
C242 C241 C24 114.44(17) . .
C243 C241 C24 110.9(2) . .
C242 C241 H241 106.9 . .
C243 C241 H241 106.9 . .
C24 C241 H241 106.9 . .
C241 C242 H24A 109.5 . .
C241 C242 H24B 109.5 . .
H24A C242 H24B 109.5 . .
C241 C242 H24C 109.5 . .
H24A C242 H24C 109.5 . .
H24B C242 H24C 109.5 . .
C241 C243 H24D 109.5 . .
C241 C243 H24E 109.5 . .
H24D C243 H24E 109.5 . .
C241 C243 H24F 109.5 . .
H24D C243 H24F 109.5 . .
H24E C243 H24F 109.5 . .
C26 C25 C24 122.20(17) . .
C26 C25 H25 118.9 . .
C24 C25 H25 118.9 . .
C25 C26 C21 119.51(15) . .
C25 C26 C261 117.96(15) . .
C21 C26 C261 122.53(16) . .
C26 C261 C263 111.61(15) . .
C26 C261 C262 111.08(16) . .
C263 C261 C262 110.57(16) . .
C26 C261 H261 107.8 . .
C263 C261 H261 107.8 . .
C262 C261 H261 107.8 . .
C261 C262 H26A 109.5 . .
C261 C262 H26B 109.5 . .
H26A C262 H26B 109.5 . .
C261 C262 H26C 109.5 . .
H26A C262 H26C 109.5 . .
H26B C262 H26C 109.5 . .
C261 C263 H26D 109.5 . .
C261 C263 H26E 109.5 . .
H26D C263 H26E 109.5 . .
C261 C263 H26F 109.5 . .
H26D C263 H26F 109.5 . .
H26E C263 H26F 109.5 . .
C32 C31 Ge1 132.07(13) . .
C32 C31 Al1 126.50(13) . .
Ge1 C31 Al1 100.81(8) . .
C31 Al1 C51 117.33(7) . .
C31 Al1 C41 111.71(8) . .
C51 Al1 C41 120.72(8) . .
C31 Al1 C11 78.00(7) . .
C51 Al1 C11 115.62(7) . .
C41 Al1 C11 105.07(7) . .
C43 C41 C44 109.4(2) . .
C43 C41 C42 107.8(3) . .
C44 C41 C42 105.3(3) . .
C43 C41 Al1 113.48(16) . .
C44 C41 Al1 115.91(15) . .
C42 C41 Al1 104.18(15) . .
C41 C42 H42A 109.5 . .
C41 C42 H42B 109.5 . .
H42A C42 H42B 109.5 . .
C41 C42 H42C 109.5 . .
H42A C42 H42C 109.5 . .
H42B C42 H42C 109.5 . .
C41 C43 H43A 109.5 . .
C41 C43 H43B 109.5 . .
H43A C43 H43B 109.5 . .
C41 C43 H43C 109.5 . .
H43A C43 H43C 109.5 . .
H43B C43 H43C 109.5 . .
C41 C44 H44A 109.5 . .
C41 C44 H44B 109.5 . .
H44A C44 H44B 109.5 . .
C41 C44 H44C 109.5 . .
H44A C44 H44C 109.5 . .
H44B C44 H44C 109.5 . .
C54 C51 C52 108.84(16) . .
C54 C51 C53 107.20(16) . .
C52 C51 C53 108.28(16) . .
C54 C51 Al1 112.02(12) . .
C52 C51 Al1 115.44(12) . .
C53 C51 Al1 104.62(12) . .
C51 C52 H52A 109.5 . .
C51 C52 H52B 109.5 . .
H52A C52 H52B 109.5 . .
C51 C52 H52C 109.5 . .
H52A C52 H52C 109.5 . .
H52B C52 H52C 109.5 . .
C51 C53 H53A 109.5 . .
C51 C53 H53B 109.5 . .
H53A C53 H53B 109.5 . .
C51 C53 H53C 109.5 . .
H53A C53 H53C 109.5 . .
H53B C53 H53C 109.5 . .
C51 C54 H54A 109.5 . .
C51 C54 H54B 109.5 . .
H54A C54 H54B 109.5 . .
C51 C54 H54C 109.5 . .
H54A C54 H54C 109.5 . .
H54B C54 H54C 109.5 . .
C31 C32 C33 133.20(16) . .
C31 C32 H32 113.4 . .
C33 C32 H32 113.4 . .
C36 C33 C32 113.31(15) . .
C36 C33 C34 111.0(2) . .
C32 C33 C34 108.60(16) . .
C36 C33 C35 108.24(18) . .
C32 C33 C35 107.23(17) . .
C34 C33 C35 108.27(19) . .
C33 C34 H34A 109.5 . .
C33 C34 H34B 109.5 . .
H34A C34 H34B 109.5 . .
C33 C34 H34C 109.5 . .
H34A C34 H34C 109.5 . .
H34B C34 H34C 109.5 . .
C33 C35 H35A 109.5 . .
C33 C35 H35B 109.5 . .
H35A C35 H35B 109.5 . .
C33 C35 H35C 109.5 . .
H35A C35 H35C 109.5 . .
H35B C35 H35C 109.5 . .
C33 C36 H36A 109.5 . .
C33 C36 H36B 109.5 . .
H36A C36 H36B 109.5 . .
C33 C36 H36C 109.5 . .
H36A C36 H36C 109.5 . .
H36B C36 H36C 109.5 . .
F01 C01 C03 116.3(4) . 2_766
F01 C01 C02 122.0(5) . .
C03 C01 C02 121.4(4) 2_766 .
F01 C01 H01A 4.2 . .
C03 C01 H01A 118.6 2_766 .
C02 C01 H01A 120.0 . .
F02 C02 C03 122.1(4) . .
F02 C02 C01 116.3(5) . .
C03 C02 C01 121.2(4) . .
F02 C02 H02A 8.4 . .
C03 C02 H02A 118.7 . .
C01 C02 H02A 120.1 . .
C02 C03 C01 117.4(3) . 2_766
C02 C03 H03 121.3 . .
C01 C03 H03 121.3 2_766 .
C01 F01 H01A 11.4 . .
C02 F02 H02A 25.4 . .

loop_
_geom_bond_atom_site_label_1
_geom_bond_atom_site_label_2
_geom_bond_distance
_geom_bond_site_symmetry_2
Ge1 C31 1.9392(17) .
Ge1 C21 1.9665(18) .
Ge1 C11 1.9699(18) .
Ge1 H1 1.42(2) .
C11 C12 1.209(3) .
C11 Al1 2.5083(19) .
C12 C13 1.482(2) .
C13 C15 1.520(4) .
C13 C16 1.525(3) .
C13 C14 1.525(3) .
C14 H14A 0.9800 .
C14 H14B 0.9800 .
C14 H14C 0.9800 .
C15 H15A 0.9800 .
C15 H15B 0.9800 .
C15 H15C 0.9800 .
C16 H16A 0.9800 .
C16 H16B 0.9800 .
C16 H16C 0.9800 .
C21 C26 1.408(2) .
C21 C22 1.413(2) .
C22 C23 1.385(3) .
C22 C221 1.525(3) .
C221 C223 1.458(5) .
C221 C22A 1.472(7) .
C221 C222 1.549(5) .
C221 C22B 1.581(7) .
C221 H221 0.9600 .
C222 H22A 0.9600 .
C222 H22B 0.9600 .
C222 H22C 0.9600 .
C223 H22D 0.9600 .
C223 H22E 0.9600 .
C223 H22F 0.9600 .
C22A H22G 0.9600 .
C22A H22H 0.9600 .
C22A H22I 0.9600 .
C22B H22J 0.9600 .
C22B H22K 0.9600 .
C22B H22L 0.9600 .
C23 C24 1.389(3) .
C23 H23 0.9500 .
C24 C25 1.393(2) .
C24 C241 1.517(3) .
C241 C242 1.508(3) .
C241 C243 1.509(3) .
C241 H241 1.0000 .
C242 H24A 0.9800 .
C242 H24B 0.9800 .
C242 H24C 0.9800 .
C243 H24D 0.9800 .
C243 H24E 0.9800 .
C243 H24F 0.9800 .
C25 C26 1.393(3) .
C25 H25 0.9500 .
C26 C261 1.522(2) .
C261 C263 1.527(3) .
C261 C262 1.532(3) .
C261 H261 1.0000 .
C262 H26A 0.9800 .
C262 H26B 0.9800 .
C262 H26C 0.9800 .
C263 H26D 0.9800 .
C263 H26E 0.9800 .
C263 H26F 0.9800 .
C31 C32 1.338(2) .
C31 Al1 1.9883(18) .
Al1 C51 1.9943(17) .
Al1 C41 1.998(2) .
C41 C43 1.495(3) .
C41 C44 1.505(3) .
C41 C42 1.539(3) .
C42 H42A 0.9800 .
C42 H42B 0.9800 .
C42 H42C 0.9800 .
C43 H43A 0.9800 .
C43 H43B 0.9800 .
C43 H43C 0.9800 .
C44 H44A 0.9800 .
C44 H44B 0.9800 .
C44 H44C 0.9800 .
C51 C54 1.525(3) .
C51 C52 1.528(3) .
C51 C53 1.538(3) .
C52 H52A 0.9800 .
C52 H52B 0.9800 .
C52 H52C 0.9800 .
C53 H53A 0.9800 .
C53 H53B 0.9800 .
C53 H53C 0.9800 .
C54 H54A 0.9800 .
C54 H54B 0.9800 .
C54 H54C 0.9800 .
C32 C33 1.518(2) .
C32 H32 0.9500 .
C33 C36 1.515(3) .
C33 C34 1.528(3) .
C33 C35 1.530(3) .
C34 H34A 0.9800 .
C34 H34B 0.9800 .
C34 H34C 0.9800 .
C35 H35A 0.9800 .
C35 H35B 0.9800 .
C35 H35C 0.9800 .
C36 H36A 0.9800 .
C36 H36B 0.9800 .
C36 H36C 0.9800 .
C01 F01 1.310(6) .
C01 C03 1.341(6) 2_766
C01 C02 1.384(5) .
C01 H01A 0.9636 .
C02 F02 1.250(6) .
C02 C03 1.340(6) .
C02 H02A 0.9638 .
C03 C01 1.341(6) 2_766
C03 H03 0.9600 .
F01 H01A 0.3561 .
F02 H02A 0.3283 .

loop_
_geom_torsion_atom_site_label_1
_geom_torsion_atom_site_label_2
_geom_torsion_atom_site_label_3
_geom_torsion_atom_site_label_4
_geom_torsion
_geom_torsion_site_symmetry_1
_geom_torsion_site_symmetry_4
C26 C21 C22 C23 -1.4(3) . .
Ge1 C21 C22 C23 178.79(14) . .
C26 C21 C22 C221 178.03(18) . .
Ge1 C21 C22 C221 -1.8(3) . .
C23 C22 C221 C223 -88.1(4) . .
C21 C22 C221 C223 92.5(4) . .
C23 C22 C221 C22A 64.8(7) . .
C21 C22 C221 C22A -114.6(7) . .
C23 C22 C221 C222 43.5(5) . .
C21 C22 C221 C222 -135.9(4) . .
C23 C22 C221 C22B -54.1(6) . .
C21 C22 C221 C22B 126.5(6) . .
C21 C22 C23 C24 0.8(3) . .
C221 C22 C23 C24 -178.63(19) . .
C22 C23 C24 C25 0.2(3) . .
C22 C23 C24 C241 -178.22(18) . .
C23 C24 C241 C242 -144.6(2) . .
C25 C24 C241 C242 37.1(3) . .
C23 C24 C241 C243 89.7(3) . .
C25 C24 C241 C243 -88.7(3) . .
C23 C24 C25 C26 -0.7(3) . .
C241 C24 C25 C26 177.72(18) . .
C24 C25 C26 C21 0.1(3) . .
C24 C25 C26 C261 179.59(17) . .
C22 C21 C26 C25 1.0(3) . .
Ge1 C21 C26 C25 -179.21(13) . .
C22 C21 C26 C261 -178.53(16) . .
Ge1 C21 C26 C261 1.3(2) . .
C25 C26 C261 C263 63.4(2) . .
C21 C26 C261 C263 -117.09(19) . .
C25 C26 C261 C262 -60.5(2) . .
C21 C26 C261 C262 119.00(19) . .
Ge1 C31 C32 C33 0.1(3) . .
Al1 C31 C32 C33 169.35(16) . .
C31 C32 C33 C36 -1.6(3) . .
C31 C32 C33 C34 122.3(3) . .
C31 C32 C33 C35 -120.9(2) . .
F01 C01 C02 F02 0.6(7) . .
C03 C01 C02 F02 174.4(4) 2_766 .
F01 C01 C02 C03 -172.0(5) . .
C03 C01 C02 C03 1.8(7) 2_766 .
F02 C02 C03 C01 -173.9(4) . 2_766
C01 C02 C03 C01 -1.8(6) . 2_766
